data_8103112
loop_
_publ_author_name
'Jaeun Kang'
'Seungmoon Pyo'
'Hoseop Yun'
'Junghwan Do'

_publ_section_title
;
 Crystal structure of bis[tris(ethylenediamine)cobalt(III)]
 pentaoxalatocobaltate(II) tetrahydrate, [Co(C2H8N2)3]2[Co2(C2O4)5]
 &#x00B7; 4H2O
;
_journal_issue 3
_journal_name_full 'Zeitschrift f\"ur Kristallographie - New Crystal Structures'
_journal_page_first 353
_journal_volume 226
_journal_year 2011
_chemical_formula_structural '[Co(C2 H8 N2)3]2 [Co2(C2 O4)5].4(H2 O)'
_chemical_formula_sum 'C22 H56 Co4 N12 O24'
_chemical_formula_weight 1108.51
_chemical_name_systematic
;
bis[tris(ethylenediamine)cobalt(II)]pentaoxalatocobaltate(III) tetrahydrate
;
_space_group_IT_number 2
_symmetry_cell_setting triclinic
_symmetry_space_group_name_Hall '-P 1'
_symmetry_space_group_name_H-M 'P -1'
_atom_sites_solution_primary direct
_atom_sites_solution_secondary difmap
_audit_creation_method SHELXL-97
_audit_update_record
;
2010-11-26 # Formatted by publCIF
;
_cell_angle_alpha 100.85(3)
_cell_angle_beta 92.14(3)
_cell_angle_gamma 93.57(3)
_cell_formula_units_Z 1
_cell_length_a 7.9875(16)
_cell_length_b 10.218(2)
_cell_length_c 12.873(3)
_cell_measurement_temperature 293(2)
_cell_volume 1028.6(4)
_computing_cell_refinement 'RapidAuto (Rigaku, 2005)'
_computing_data_collection 'RapidAuto (Rigaku, 2005)'
_computing_data_reduction 'RapidAuto (Rigaku, 2005)'
_computing_molecular_graphics 'Diamond [14]'
_computing_structure_refinement 'SHELXL-97 (Sheldrick, 1997)[13]'
_computing_structure_solution 'SHELXS-97 (Sheldrick, 1997)[13]'
_diffrn_ambient_temperature 293(2)
_diffrn_measured_fraction_theta_full 0.986
_diffrn_measured_fraction_theta_max 0.986
_diffrn_measurement_device_type 'three-circle diffractometer'
_diffrn_measurement_method 'Regaku R-AXIS RAPID diffractometer'
_diffrn_radiation_monochromator graphite
_diffrn_radiation_source 'fine-focus sealed tube'
_diffrn_radiation_type MoK\a
_diffrn_radiation_wavelength 0.71073
_diffrn_reflns_av_R_equivalents 0.0160
_diffrn_reflns_av_sigmaI/netI 0.0210
_diffrn_reflns_limit_h_max 10
_diffrn_reflns_limit_h_min -9
_diffrn_reflns_limit_k_max 13
_diffrn_reflns_limit_k_min -13
_diffrn_reflns_limit_l_max 16
_diffrn_reflns_limit_l_min -16
_diffrn_reflns_number 10220
_diffrn_reflns_theta_full 27.48
_diffrn_reflns_theta_max 27.48
_diffrn_reflns_theta_min 3.09
_exptl_absorpt_coefficient_mu 1.686
_exptl_absorpt_correction_T_max 1.0000
_exptl_absorpt_correction_T_min 0.8053
_exptl_absorpt_correction_type multi-scan
_exptl_absorpt_process_details 'ABSCOR (Higashi, 1995)'
_exptl_crystal_colour red
_exptl_crystal_density_diffrn 1.790
_exptl_crystal_density_method 'not measured'
_exptl_crystal_description polyhedral
_exptl_crystal_F_000 572
_exptl_crystal_size_max 0.26
_exptl_crystal_size_mid 0.23
_exptl_crystal_size_min 0.16
_refine_diff_density_max 0.907
_refine_diff_density_min -0.520
_refine_diff_density_rms 0.102
_refine_ls_extinction_method none
_refine_ls_goodness_of_fit_ref 1.095
_refine_ls_matrix_type full
_refine_ls_number_parameters 340
_refine_ls_number_reflns 4659
_refine_ls_number_restraints 0
_refine_ls_restrained_S_all 1.095
_refine_ls_R_factor_all 0.0423
_refine_ls_R_factor_gt 0.0366
_refine_ls_shift/su_max 0.000
_refine_ls_shift/su_mean 0.000
_refine_ls_structure_factor_coef Fsqd
_refine_ls_weighting_details 'calc w=1/[\s^2^(Fo^2^)+(0.0684P)^2^+1.1077P] where P=(Fo^2^+2Fc^2^)/3'
_refine_ls_weighting_scheme calc
_refine_ls_wR_factor_gt 0.1131
_refine_ls_wR_factor_ref 0.1192
_reflns_number_gt 4070
_reflns_number_total 4659
_reflns_threshold_expression >2sigma(I)
_cod_data_source_file 1267-3315.cff
_cod_data_source_block l
_cod_original_sg_symbol_H-M P-1
_cod_database_code 8103112

loop_
_symmetry_equiv_pos_as_xyz
'x, y, z'
'-x, -y, -z'

loop_
_atom_site_label
_atom_site_type_symbol
_atom_site_fract_x
_atom_site_fract_y
_atom_site_fract_z
_atom_site_U_iso_or_equiv
_atom_site_adp_type
_atom_site_occupancy
_atom_site_symmetry_multiplicity
_atom_site_calc_flag
_atom_site_refinement_flags
Co1 Co 0.07526(4) 0.27340(3) 0.25000(3) 0.02127(12) Uani 1 1 d .
Co2 Co -0.40012(5) 0.70669(4) 0.16424(3) 0.02557(12) Uani 1 1 d .
O1 O -0.6136(3) 0.7944(2) 0.12815(19) 0.0347(5) Uani 1 1 d .
O2 O -0.3360(3) 0.6228(2) 0.01158(16) 0.0331(5) Uani 1 1 d .
O3 O -0.5692(3) 0.5295(2) 0.12803(15) 0.0331(5) Uani 1 1 d .
O4 O -0.2985(3) 0.8965(2) 0.1490(2) 0.0379(5) Uani 1 1 d .
O5 O -0.4245(3) 0.7865(3) 0.32503(17) 0.0433(6) Uani 1 1 d .
O6 O -0.7081(3) 0.9945(2) 0.1360(2) 0.0466(6) Uani 1 1 d .
O7 O -0.3846(3) 1.1015(3) 0.1618(3) 0.0571(8) Uani 1 1 d .
O8 O -0.3044(5) 0.7885(3) 0.4829(2) 0.0724(11) Uani 1 1 d .
O9 O -0.2392(3) 0.5958(2) 0.23827(17) 0.0400(6) Uani 1 1 d .
O10 O -0.1476(3) 0.5670(3) 0.39671(19) 0.0454(6) Uani 1 1 d .
OW1 O 0.3275(6) 0.9464(5) 0.4064(4) 0.1108(16) Uani 1 1 d .
OW2 O -0.8754(6) 0.7436(6) 0.2686(5) 0.138(2) Uani 1 1 d .
N11 N 0.1450(5) 0.2200(5) 0.1030(3) 0.0261(12) Uani 0.542(8) 1 d P
N12 N 0.0237(7) 0.4115(5) 0.1639(4) 0.0295(15) Uani 0.458(8) 1 d P
N21 N 0.2994(5) 0.2357(5) 0.3035(4) 0.0285(12) Uani 0.544(8) 1 d P
N22 N 0.1586(7) 0.4200(6) 0.3724(4) 0.0311(15) Uani 0.456(8) 1 d P
N31 N -0.0114(6) 0.3067(5) 0.3916(3) 0.0294(12) Uani 0.545(8) 1 d P
N32 N 0.1079(7) 0.1371(6) 0.3323(5) 0.0343(16) Uani 0.455(8) 1 d P
N41 N -0.1367(5) 0.3124(4) 0.1845(3) 0.0288(12) Uani 0.571(7) 1 d P
N42 N -0.0004(7) 0.1423(5) 0.1264(4) 0.0263(15) Uani 0.429(7) 1 d P
N51 N -0.0061(5) 0.0819(4) 0.2463(4) 0.0295(12) Uani 0.565(8) 1 d P
N52 N -0.1527(7) 0.2824(6) 0.3058(5) 0.0295(15) Uani 0.435(8) 1 d P
N61 N 0.1658(5) 0.4566(4) 0.2658(4) 0.0272(12) Uani 0.545(7) 1 d P
N62 N 0.3089(6) 0.2766(5) 0.2096(4) 0.0269(14) Uani 0.455(7) 1 d P
C1 C -0.4322(3) 0.5268(3) -0.0334(2) 0.0241(5) Uani 1 1 d .
C2 C -0.3263(4) 0.7438(3) 0.3876(2) 0.0341(7) Uani 1 1 d .
C3 C -0.5942(4) 0.9187(3) 0.1366(2) 0.0289(6) Uani 1 1 d .
C4 C -0.4088(4) 0.9794(3) 0.1499(2) 0.0318(6) Uani 1 1 d .
C5 C -0.2270(4) 0.6264(3) 0.3374(2) 0.0299(6) Uani 1 1 d .
C6 C 0.3204(4) 0.4732(3) 0.3496(3) 0.0403(8) Uani 1 1 d .
C7 C 0.4168(4) 0.3542(4) 0.3098(3) 0.0409(8) Uani 1 1 d .
C8 C -0.0587(5) 0.0761(4) 0.3594(3) 0.0466(8) Uani 1 1 d .
C9 C -0.1444(5) 0.2010(4) 0.4003(3) 0.0499(9) Uani 1 1 d .
C10 C -0.0978(5) 0.3296(4) 0.0695(3) 0.0494(10) Uani 1 1 d .
C11 C -0.0079(4) 0.2066(3) 0.0300(2) 0.0364(7) Uani 1 1 d .

loop_
_atom_site_aniso_label
_atom_site_aniso_U_11
_atom_site_aniso_U_22
_atom_site_aniso_U_33
_atom_site_aniso_U_23
_atom_site_aniso_U_13
_atom_site_aniso_U_12
Co1 0.01863(18) 0.0232(2) 0.02232(19) 0.00517(13) 0.00058(13) 0.00204(13)
Co2 0.0313(2) 0.0232(2) 0.02133(19) 0.00118(14) -0.00251(15) 0.00601(15)
O1 0.0283(10) 0.0262(10) 0.0485(13) 0.0076(9) -0.0102(9) -0.0011(8)
O2 0.0388(11) 0.0315(11) 0.0267(10) 0.0019(8) 0.0064(9) -0.0077(9)
O3 0.0482(12) 0.0289(11) 0.0215(9) 0.0030(8) 0.0097(9) -0.0023(9)
O4 0.0254(10) 0.0351(12) 0.0522(14) 0.0067(10) -0.0011(10) 0.0000(8)
O5 0.0574(15) 0.0479(14) 0.0252(10) 0.0004(9) -0.0034(10) 0.0312(12)
O6 0.0344(12) 0.0347(12) 0.0695(17) 0.0053(11) -0.0056(12) 0.0115(10)
O7 0.0501(15) 0.0270(12) 0.090(2) 0.0080(13) -0.0142(15) -0.0091(11)
O8 0.114(3) 0.077(2) 0.0242(12) -0.0077(12) -0.0111(14) 0.054(2)
O9 0.0518(14) 0.0384(13) 0.0287(10) -0.0020(9) -0.0044(10) 0.0237(11)
O10 0.0563(15) 0.0441(14) 0.0393(12) 0.0122(10) -0.0077(11) 0.0223(12)
OW1 0.097(3) 0.096(3) 0.128(4) -0.020(3) 0.006(3) 0.043(3)
OW2 0.078(3) 0.151(5) 0.196(6) 0.064(5) 0.034(3) -0.012(3)
N11 0.026(2) 0.029(2) 0.024(2) 0.0048(16) 0.0056(17) 0.0051(17)
N12 0.035(3) 0.028(3) 0.026(3) 0.006(2) 0.000(2) 0.008(2)
N21 0.023(2) 0.029(2) 0.034(2) 0.0091(18) -0.0039(18) 0.0035(17)
N22 0.031(3) 0.032(3) 0.028(3) 0.002(2) -0.001(2) 0.003(2)
N31 0.030(2) 0.033(3) 0.025(2) 0.0045(17) 0.0046(17) 0.0028(18)
N32 0.030(3) 0.036(3) 0.040(3) 0.019(2) -0.002(2) 0.002(2)
N41 0.023(2) 0.030(2) 0.033(2) 0.0022(17) -0.0013(17) 0.0079(16)
N42 0.025(3) 0.023(3) 0.028(3) 0.001(2) -0.007(2) 0.000(2)
N51 0.028(2) 0.025(2) 0.037(2) 0.0104(17) 0.0039(18) -0.0006(16)
N52 0.023(3) 0.032(3) 0.035(3) 0.009(2) 0.005(2) 0.006(2)
N61 0.027(2) 0.022(2) 0.031(2) 0.0023(17) -0.0025(17) 0.0027(16)
N62 0.022(3) 0.027(3) 0.031(3) 0.003(2) -0.001(2) 0.0024(19)
C1 0.0321(13) 0.0218(12) 0.0197(11) 0.0065(9) 0.0026(11) 0.0053(10)
C2 0.0424(17) 0.0328(16) 0.0269(14) 0.0025(12) -0.0022(13) 0.0126(13)
C3 0.0281(13) 0.0264(14) 0.0308(14) 0.0025(11) -0.0048(11) 0.0036(11)
C4 0.0318(14) 0.0264(14) 0.0360(15) 0.0047(11) -0.0039(12) -0.0015(11)
C5 0.0314(14) 0.0267(14) 0.0314(14) 0.0048(11) -0.0011(12) 0.0042(11)
C6 0.0399(17) 0.0384(17) 0.0365(16) -0.0041(13) 0.0028(14) -0.0126(14)
C7 0.0234(14) 0.0435(18) 0.056(2) 0.0147(15) -0.0107(14) -0.0036(12)
C8 0.0422(18) 0.052(2) 0.053(2) 0.0310(17) 0.0063(16) -0.0018(15)
C9 0.049(2) 0.058(2) 0.0440(19) 0.0143(17) 0.0209(16) -0.0063(17)
C10 0.060(2) 0.058(2) 0.0301(16) 0.0039(15) -0.0142(16) 0.0271(19)
C11 0.0402(17) 0.0393(17) 0.0265(14) -0.0006(12) -0.0054(13) 0.0031(13)

loop_
_atom_type_symbol
_atom_type_description
_atom_type_scat_dispersion_real
_atom_type_scat_dispersion_imag
_atom_type_scat_source
C C 0.0033 0.0016 'International Tables Vol C Tables 4.2.6.8 and 6.1.1.4'
H H 0.0000 0.0000 'International Tables Vol C Tables 4.2.6.8 and 6.1.1.4'
N N 0.0061 0.0033 'International Tables Vol C Tables 4.2.6.8 and 6.1.1.4'
O O 0.0106 0.0060 'International Tables Vol C Tables 4.2.6.8 and 6.1.1.4'
Co Co 0.3494 0.9721 'International Tables Vol C Tables 4.2.6.8 and 6.1.1.4'

loop_
_geom_angle_atom_site_label_1
_geom_angle_atom_site_label_2
_geom_angle_atom_site_label_3
_geom_angle
_geom_angle_site_symmetry_1
_geom_angle_site_symmetry_3
N32 Co1 N42 91.8(3) . .
N32 Co1 N61 132.6(2) . .
N42 Co1 N61 131.6(2) . .
N32 Co1 N31 64.3(2) . .
N42 Co1 N31 130.1(2) . .
N61 Co1 N31 91.9(2) . .
N32 Co1 N62 92.5(2) . .
N42 Co1 N62 93.2(2) . .
N61 Co1 N62 70.4(2) . .
N31 Co1 N62 128.7(2) . .
N32 Co1 N41 126.9(2) . .
N42 Co1 N41 66.7(2) . .
N61 Co1 N41 92.32(19) . .
N31 Co1 N41 92.48(19) . .
N62 Co1 N41 134.4(2) . .
N32 Co1 N11 112.1(2) . .
N42 Co1 N11 43.2(2) . .
N61 Co1 N11 94.62(19) . .
N31 Co1 N11 173.17(18) . .
N62 Co1 N11 55.9(2) . .
N41 Co1 N11 85.31(18) . .
N32 Co1 N21 57.0(2) . .
N42 Co1 N21 110.7(2) . .
N61 Co1 N21 86.08(19) . .
N31 Co1 N21 92.73(19) . .
N62 Co1 N21 40.3(2) . .
N41 Co1 N21 174.60(18) . .
N11 Co1 N21 89.67(19) . .
N32 Co1 N52 86.5(2) . .
N42 Co1 N52 93.0(2) . .
N61 Co1 N52 105.9(2) . .
N31 Co1 N52 45.6(2) . .
N62 Co1 N52 173.8(2) . .
N41 Co1 N52 49.6(2) . .
N11 Co1 N52 130.1(2) . .
N21 Co1 N52 135.8(2) . .
N32 Co1 N12 175.9(2) . .
N42 Co1 N12 86.5(2) . .
N61 Co1 N12 50.4(2) . .
N31 Co1 N12 114.1(2) . .
N62 Co1 N12 91.4(2) . .
N41 Co1 N12 49.0(2) . .
N11 Co1 N12 69.1(2) . .
N21 Co1 N12 127.1(2) . .
N52 Co1 N12 89.8(2) . .
N32 Co1 N51 42.0(2) . .
N42 Co1 N51 53.3(2) . .
N61 Co1 N51 174.52(18) . .
N31 Co1 N51 84.96(19) . .
N62 Co1 N51 108.1(2) . .
N41 Co1 N51 92.33(18) . .
N11 Co1 N51 88.66(19) . .
N21 Co1 N51 89.55(18) . .
N52 Co1 N51 75.1(2) . .
N12 Co1 N51 135.1(2) . .
N32 Co1 N22 92.0(2) . .
N42 Co1 N22 175.8(2) . .
N61 Co1 N22 44.2(2) . .
N31 Co1 N22 53.4(2) . .
N62 Co1 N22 85.1(2) . .
N41 Co1 N22 111.9(2) . .
N11 Co1 N22 133.4(2) . .
N21 Co1 N22 70.3(2) . .
N52 Co1 N22 88.8(2) . .
N12 Co1 N22 89.7(2) . .
N51 Co1 N22 130.9(2) . .
O1 Co2 O9 159.99(10) . .
O1 Co2 O2 99.52(10) . .
O9 Co2 O2 94.30(9) . .
O1 Co2 O5 89.34(10) . .
O9 Co2 O5 77.83(9) . .
O2 Co2 O5 170.74(9) . .
O1 Co2 O4 79.17(9) . .
O9 Co2 O4 114.98(10) . .
O2 Co2 O4 91.71(9) . .
O5 Co2 O4 87.30(11) . .
O1 Co2 O3 81.58(9) . .
O9 Co2 O3 87.24(10) . .
O2 Co2 O3 78.11(8) . .
O5 Co2 O3 106.07(10) . .
O4 Co2 O3 156.40(9) . .
C3 O1 Co2 114.14(18) . .
C1 O2 Co2 114.43(18) . .
C1 O3 Co2 112.32(18) 2_465 .
C4 O4 Co2 112.43(19) . .
C2 O5 Co2 114.7(2) . .
C5 O9 Co2 115.40(19) . .
N42 N11 C11 61.9(3) . .
N42 N11 N62 117.9(4) . .
C11 N11 N62 165.0(4) . .
N42 N11 Co1 66.5(3) . .
C11 N11 Co1 108.2(3) . .
N62 N11 Co1 61.4(2) . .
C10 N12 N41 57.7(3) . .
C10 N12 N61 164.6(4) . .
N41 N12 N61 115.5(4) . .
C10 N12 Co1 103.0(3) . .
N41 N12 Co1 64.1(2) . .
N61 N12 Co1 62.7(2) . .
N62 N21 C7 67.6(3) . .
N62 N21 N32 120.2(4) . .
C7 N21 N32 156.9(4) . .
N62 N21 Co1 68.9(3) . .
C7 N21 Co1 109.5(3) . .
N32 N21 Co1 60.0(2) . .
C6 N22 N61 65.8(3) . .
C6 N22 N31 162.2(5) . .
N61 N22 N31 116.9(4) . .
C6 N22 Co1 108.6(3) . .
N61 N22 Co1 64.9(3) . .
N31 N22 Co1 61.4(2) . .
C9 N31 N52 64.1(3) . .
C9 N31 N22 174.0(4) . .
N52 N31 N22 115.5(4) . .
C9 N31 Co1 109.8(3) . .
N52 N31 Co1 68.3(3) . .
N22 N31 Co1 65.3(2) . .
N51 N32 C8 63.4(3) . .
N51 N32 N21 117.5(4) . .
C8 N32 N21 171.8(5) . .
N51 N32 Co1 72.3(3) . .
C8 N32 Co1 111.1(3) . .
N21 N32 Co1 62.9(2) . .
C10 N41 N12 59.6(3) . .
C10 N41 N52 171.7(4) . .
N12 N41 N52 117.2(4) . .
C10 N41 Co1 106.3(3) . .
N12 N41 Co1 66.9(2) . .
N52 N41 Co1 66.0(2) . .
N11 N42 C11 60.9(3) . .
N11 N42 N51 120.6(4) . .
C11 N42 N51 173.3(4) . .
N11 N42 Co1 70.3(3) . .
C11 N42 Co1 110.2(3) . .
N51 N42 Co1 65.9(2) . .
N32 N51 C8 61.5(3) . .
N32 N51 N42 120.6(4) . .
C8 N51 N42 156.6(4) . .
N32 N51 Co1 65.7(3) . .
C8 N51 Co1 105.7(3) . .
N42 N51 Co1 60.9(2) . .
N31 N52 C9 56.9(3) . .
N31 N52 N41 125.3(4) . .
C9 N52 N41 158.1(5) . .
N31 N52 Co1 66.1(3) . .
C9 N52 Co1 103.7(3) . .
N41 N52 Co1 64.4(2) . .
N22 N61 C6 55.3(3) . .
N22 N61 N12 127.1(4) . .
C6 N61 N12 167.8(4) . .
N22 N61 Co1 70.9(3) . .
C6 N61 Co1 106.1(3) . .
N12 N61 Co1 66.9(2) . .
N21 N62 C7 59.8(3) . .
N21 N62 N11 120.7(4) . .
C7 N62 N11 165.1(4) . .
N21 N62 Co1 70.8(3) . .
C7 N62 Co1 106.3(3) . .
N11 N62 Co1 62.7(2) . .
O2 C1 O3 126.0(3) . 2_465
O2 C1 C1 117.3(3) . 2_465
O3 C1 C1 116.7(3) 2_465 2_465
O8 C2 O5 125.6(3) . .
O8 C2 C5 118.9(3) . .
O5 C2 C5 115.5(3) . .
O6 C3 O1 125.5(3) . .
O6 C3 C4 118.7(3) . .
O1 C3 C4 115.8(3) . .
O7 C4 O4 126.7(3) . .
O7 C4 C3 117.8(3) . .
O4 C4 C3 115.5(3) . .
O10 C5 O9 125.6(3) . .
O10 C5 C2 118.5(3) . .
O9 C5 C2 115.9(3) . .
N22 C6 C7 105.6(3) . .
N22 C6 N61 58.9(3) . .
C7 C6 N61 102.9(3) . .
N21 C7 C6 106.5(3) . .
N21 C7 N62 52.7(3) . .
C6 C7 N62 104.3(3) . .
C9 C8 N32 99.9(4) . .
C9 C8 N51 107.9(3) . .
N32 C8 N51 55.1(3) . .
N31 C9 C8 101.6(3) . .
N31 C9 N52 59.0(3) . .
C8 C9 N52 106.6(3) . .
C11 C10 N41 101.9(3) . .
C11 C10 N12 104.1(3) . .
N41 C10 N12 62.7(3) . .
N11 C11 C10 104.2(3) . .
N11 C11 N42 57.2(3) . .
C10 C11 N42 101.9(3) . .

loop_
_geom_bond_atom_site_label_1
_geom_bond_atom_site_label_2
_geom_bond_distance
_geom_bond_site_symmetry_2
Co1 N32 1.927(6) .
Co1 N42 1.927(5) .
Co1 N61 1.935(4) .
Co1 N31 1.952(4) .
Co1 N62 1.956(5) .
Co1 N41 1.959(4) .
Co1 N11 1.979(4) .
Co1 N21 1.980(4) .
Co1 N52 1.984(5) .
Co1 N12 2.004(5) .
Co1 N51 2.014(4) .
Co1 N22 2.020(5) .
Co2 O1 2.053(2) .
Co2 O9 2.083(2) .
Co2 O2 2.087(2) .
Co2 O5 2.098(2) .
Co2 O4 2.102(2) .
Co2 O3 2.156(2) .
O1 C3 1.254(4) .
O2 C1 1.243(3) .
O3 C1 1.247(3) 2_465
O4 C4 1.259(4) .
O5 C2 1.258(4) .
O6 C3 1.232(4) .
O7 C4 1.230(4) .
O8 C2 1.228(4) .
O9 C5 1.254(4) .
O10 C5 1.241(4) .
N11 N42 1.439(7) .
N11 C11 1.496(5) .
N11 N62 1.845(7) .
N12 C10 1.596(6) .
N12 N41 1.644(7) .
N12 N61 1.678(7) .
N21 N62 1.355(7) .
N21 C7 1.473(5) .
N21 N32 1.866(7) .
N22 C6 1.432(6) .
N22 N61 1.491(7) .
N22 N31 1.784(7) .
N31 C9 1.490(6) .
N31 N52 1.524(7) .
N32 N51 1.413(7) .
N32 C8 1.514(7) .
N41 C10 1.564(6) .
N41 N52 1.655(7) .
N42 C11 1.511(6) .
N42 N51 1.768(7) .
N51 C8 1.540(6) .
N52 C9 1.599(7) .
N61 C6 1.588(5) .
N62 C7 1.576(6) .
C1 O3 1.247(3) 2_465
C1 C1 1.544(5) 2_465
C2 C5 1.533(4) .
C3 C4 1.560(4) .
C6 C7 1.498(5) .
C8 C9 1.502(6) .
C10 C11 1.501(5) .
